data_2238776
loop_
_publ_author_name
'Bunev, Alexander S.'
'Sukhonosova, Elena V.'
'Statsyuk, Vladimir E.'
'Ostapenko, Gennady I.'
'Khrustalev, Victor N.'

_publ_section_title
;
 6-(4-Chlorophenyl)-3-methylimidazo[2,1-<i>b</i>]thiazole
;
_journal_coeditor_code RK2417
_journal_issue 11
_journal_name_full 'Acta Crystallographica Section E'
_journal_page_first o1701
_journal_paper_doi 10.1107/S1600536813028833
_journal_volume 69
_journal_year 2013
_chemical_formula_iupac 'C12 H9 Cl N2 S'
_chemical_formula_moiety 'C12 H9 Cl N2 S'
_chemical_formula_sum 'C12 H9 Cl N2 S'
_chemical_formula_weight 248.73
_chemical_melting_point_gt 397
_chemical_melting_point_lt 399
_chemical_name_systematic
;
6-(4-Chlorophenyl)-3-methylimidazo[2,1-<i>b</i>]thiazole
;
_space_group_IT_number 2
_symmetry_cell_setting triclinic
_symmetry_space_group_name_Hall '-P 1'
_symmetry_space_group_name_H-M 'P -1'
_atom_sites_solution_hydrogens geom
_atom_sites_solution_primary direct
_atom_sites_solution_secondary difmap
_audit_creation_method SHELXL97
_cell_angle_alpha 93.3530(10)
_cell_angle_beta 90.1070(10)
_cell_angle_gamma 98.8320(10)
_cell_formula_units_Z 2
_cell_length_a 7.0624(5)
_cell_length_b 7.7132(5)
_cell_length_c 10.3460(7)
_cell_measurement_reflns_used 2226
_cell_measurement_temperature 120(2)
_cell_measurement_theta_max 30.57
_cell_measurement_theta_min 2.68
_cell_volume 555.92(7)
_computing_cell_refinement '<i>SAINT</i> (Bruker, 2001)'
_computing_data_collection '<i>APEX2</i> (Bruker, 2005)'
_computing_data_reduction '<i>SAINT</i> (Bruker, 2001)'
_computing_molecular_graphics '<i>SHELXTL</i> (Sheldrick, 2008)'
_computing_publication_material '<i>SHELXTL</i> (Sheldrick, 2008)'
_computing_structure_refinement '<i>SHELXTL</i> (Sheldrick, 2008)'
_computing_structure_solution '<i>SHELXTL</i> (Sheldrick, 2008)'
_diffrn_ambient_temperature 120(2)
_diffrn_measured_fraction_theta_full 0.999
_diffrn_measured_fraction_theta_max 0.999
_diffrn_measurement_device_type 'Bruker APEXII CCD'
_diffrn_measurement_method '\f and \w scans'
_diffrn_radiation_monochromator graphite
_diffrn_radiation_source 'fine-focus sealed tube'
_diffrn_radiation_type MoK\a
_diffrn_radiation_wavelength 0.71073
_diffrn_reflns_av_R_equivalents 0.0316
_diffrn_reflns_av_sigmaI/netI 0.0413
_diffrn_reflns_limit_h_max 9
_diffrn_reflns_limit_h_min -9
_diffrn_reflns_limit_k_max 10
_diffrn_reflns_limit_k_min -10
_diffrn_reflns_limit_l_max 14
_diffrn_reflns_limit_l_min -14
_diffrn_reflns_number 6927
_diffrn_reflns_theta_full 29.00
_diffrn_reflns_theta_max 29.00
_diffrn_reflns_theta_min 1.97
_exptl_absorpt_coefficient_mu 0.501
_exptl_absorpt_correction_T_max 0.906
_exptl_absorpt_correction_T_min 0.864
_exptl_absorpt_correction_type multi-scan
_exptl_absorpt_process_details '(<i>SADABS</i>; Bruker, 2003)'
_exptl_crystal_colour colourless
_exptl_crystal_density_diffrn 1.486
_exptl_crystal_density_method 'not measured'
_exptl_crystal_description prism
_exptl_crystal_F_000 256
_exptl_crystal_size_max 0.30
_exptl_crystal_size_mid 0.20
_exptl_crystal_size_min 0.20
_refine_diff_density_max 0.383
_refine_diff_density_min -0.218
_refine_ls_extinction_method none
_refine_ls_goodness_of_fit_ref 1.049
_refine_ls_hydrogen_treatment constr
_refine_ls_matrix_type full
_refine_ls_number_parameters 146
_refine_ls_number_reflns 2963
_refine_ls_number_restraints 0
_refine_ls_restrained_S_all 1.049
_refine_ls_R_factor_all 0.0532
_refine_ls_R_factor_gt 0.0376
_refine_ls_shift/su_max 0.001
_refine_ls_shift/su_mean 0.000
_refine_ls_structure_factor_coef Fsqd
_refine_ls_weighting_details 'calc w=1/[\s^2^(Fo^2^)+(0.0461P)^2^+0.0291P] where P=(Fo^2^+2Fc^2^)/3'
_refine_ls_weighting_scheme calc
_refine_ls_wR_factor_gt 0.0887
_refine_ls_wR_factor_ref 0.0930
_reflns_number_gt 2306
_reflns_number_total 2963
_reflns_threshold_expression I>2\s(I)
_cod_data_source_file rk2417.cif
_cod_data_source_block I
_cod_database_code 2238776

loop_
_symmetry_equiv_pos_as_xyz
'x, y, z'
'-x, -y, -z'

loop_
_atom_site_type_symbol
_atom_site_label
_atom_site_fract_x
_atom_site_fract_y
_atom_site_fract_z
_atom_site_U_iso_or_equiv
_atom_site_adp_type
_atom_site_calc_flag
_atom_site_refinement_flags
_atom_site_occupancy
_atom_site_symmetry_multiplicity
Cl Cl1 0.38211(8) 0.73973(6) 1.00250(4) 0.04269(15) Uani d . 1 1
S S1 0.13039(6) 0.04797(6) 0.19530(4) 0.02548(12) Uani d . 1 1
C C2 -0.1162(2) -0.0288(2) 0.18876(16) 0.0239(3) Uani d . 1 1
H H2 -0.1768 -0.1011 0.1184 0.029 Uiso calc R 1 1
C C3 -0.2120(2) 0.0238(2) 0.29218(15) 0.0203(3) Uani d . 1 1
N N4 -0.08638(17) 0.12958(16) 0.37993(12) 0.0180(3) Uani d . 1 1
C C5 -0.0956(2) 0.21865(19) 0.49862(14) 0.0189(3) Uani d . 1 1
H H5 -0.2063 0.2255 0.5495 0.023 Uiso calc R 1 1
C C6 0.0896(2) 0.29557(19) 0.52765(14) 0.0190(3) Uani d . 1 1
N N7 0.21503(18) 0.25589(17) 0.42952(12) 0.0204(3) Uani d . 1 1
C C7A 0.1018(2) 0.1576(2) 0.34408(15) 0.0201(3) Uani d . 1 1
C C8 -0.4178(2) -0.0182(2) 0.32472(17) 0.0258(3) Uani d . 1 1
H H8A -0.4875 -0.0863 0.2518 0.039 Uiso calc R 1 1
H H8B -0.4704 0.0911 0.3422 0.039 Uiso calc R 1 1
H H8C -0.4314 -0.0873 0.4017 0.039 Uiso calc R 1 1
C C9 0.1606(2) 0.40574(19) 0.64315(14) 0.0188(3) Uani d . 1 1
C C10 0.0334(2) 0.4576(2) 0.73671(15) 0.0230(3) Uani d . 1 1
H H10 -0.1006 0.4220 0.7246 0.028 Uiso calc R 1 1
C C11 0.1012(3) 0.5600(2) 0.84631(16) 0.0272(4) Uani d . 1 1
H H11 0.0142 0.5955 0.9087 0.033 Uiso calc R 1 1
C C12 0.2971(3) 0.6103(2) 0.86436(15) 0.0271(4) Uani d . 1 1
C C13 0.4260(2) 0.5626(2) 0.77325(16) 0.0265(4) Uani d . 1 1
H H13 0.5598 0.5985 0.7860 0.032 Uiso calc R 1 1
C C14 0.3567(2) 0.4617(2) 0.66341(15) 0.0222(3) Uani d . 1 1
H H14 0.4445 0.4298 0.6002 0.027 Uiso calc R 1 1

loop_
_atom_site_aniso_label
_atom_site_aniso_U_11
_atom_site_aniso_U_22
_atom_site_aniso_U_33
_atom_site_aniso_U_12
_atom_site_aniso_U_13
_atom_site_aniso_U_23
Cl1 0.0636(3) 0.0379(3) 0.0254(2) 0.0095(2) -0.0140(2) -0.01208(19)
S1 0.0251(2) 0.0306(2) 0.0207(2) 0.00669(17) 0.00010(15) -0.00563(16)
C2 0.0266(8) 0.0227(8) 0.0224(8) 0.0048(7) -0.0059(6) -0.0019(6)
C3 0.0214(7) 0.0173(7) 0.0225(8) 0.0040(6) -0.0064(6) 0.0014(6)
N4 0.0190(6) 0.0166(6) 0.0190(6) 0.0045(5) -0.0015(5) 0.0008(5)
C5 0.0220(7) 0.0181(7) 0.0172(7) 0.0053(6) 0.0011(6) 0.0017(6)
C6 0.0230(8) 0.0173(7) 0.0176(7) 0.0054(6) 0.0003(6) 0.0019(6)
N7 0.0199(6) 0.0221(6) 0.0191(6) 0.0034(5) 0.0004(5) -0.0007(5)
C7A 0.0211(7) 0.0215(7) 0.0187(7) 0.0064(6) 0.0011(6) 0.0007(6)
C8 0.0212(8) 0.0263(8) 0.0292(9) 0.0027(7) -0.0041(6) -0.0027(7)
C9 0.0253(8) 0.0142(7) 0.0172(7) 0.0028(6) -0.0018(6) 0.0031(6)
C10 0.0275(8) 0.0190(7) 0.0230(8) 0.0049(6) 0.0014(6) 0.0027(6)
C11 0.0417(10) 0.0228(8) 0.0192(8) 0.0107(7) 0.0030(7) 0.0021(6)
C12 0.0438(10) 0.0193(7) 0.0178(7) 0.0047(7) -0.0072(7) -0.0019(6)
C13 0.0321(9) 0.0218(8) 0.0249(8) 0.0010(7) -0.0067(7) 0.0027(7)
C14 0.0262(8) 0.0199(7) 0.0200(7) 0.0019(6) 0.0000(6) 0.0022(6)

loop_
_atom_type_symbol
_atom_type_description
_atom_type_scat_dispersion_real
_atom_type_scat_dispersion_imag
_atom_type_scat_source
C C 0.0033 0.0016 'International Tables Vol C Tables 4.2.6.8 and 6.1.1.4'
H H 0.0000 0.0000 'International Tables Vol C Tables 4.2.6.8 and 6.1.1.4'
N N 0.0061 0.0033 'International Tables Vol C Tables 4.2.6.8 and 6.1.1.4'
S S 0.1246 0.1234 'International Tables Vol C Tables 4.2.6.8 and 6.1.1.4'
Cl Cl 0.1484 0.1585 'International Tables Vol C Tables 4.2.6.8 and 6.1.1.4'

loop_
_geom_angle_atom_site_label_1
_geom_angle_atom_site_label_2
_geom_angle_atom_site_label_3
_geom_angle
C7A S1 C2 89.68(7)
C3 C2 S1 113.96(12)
C3 C2 H2 123.0
S1 C2 H2 123.0
C2 C3 N4 110.46(14)
C2 C3 C8 130.15(15)
N4 C3 C8 119.35(13)
C7A N4 C5 106.48(12)
C7A N4 C3 115.56(13)
C5 N4 C3 137.96(13)
C6 C5 N4 105.33(12)
C6 C5 H5 127.3
N4 C5 H5 127.3
C5 C6 N7 111.17(13)
C5 C6 C9 128.03(14)
N7 C6 C9 120.79(14)
C7A N7 C6 103.37(12)
N7 C7A N4 113.65(13)
N7 C7A S1 136.01(12)
N4 C7A S1 110.33(11)
C3 C8 H8A 109.5
C3 C8 H8B 109.5
H8A C8 H8B 109.5
C3 C8 H8C 109.5
H8A C8 H8C 109.5
H8B C8 H8C 109.5
C14 C9 C10 118.13(14)
C14 C9 C6 120.96(14)
C10 C9 C6 120.91(14)
C11 C10 C9 120.71(16)
C11 C10 H10 119.6
C9 C10 H10 119.6
C10 C11 C12 119.54(15)
C10 C11 H11 120.2
C12 C11 H11 120.2
C13 C12 C11 121.06(15)
C13 C12 Cl1 119.50(14)
C11 C12 Cl1 119.43(13)
C14 C13 C12 118.94(16)
C14 C13 H13 120.5
C12 C13 H13 120.5
C13 C14 C9 121.60(15)
C13 C14 H14 119.2
C9 C14 H14 119.2

loop_
_geom_bond_atom_site_label_1
_geom_bond_atom_site_label_2
_geom_bond_distance
Cl1 C12 1.7450(17)
S1 C7A 1.7399(16)
S1 C2 1.7512(17)
C2 C3 1.343(2)
C2 H2 0.9500
C3 N4 1.4018(19)
C3 C8 1.483(2)
N4 C7A 1.3685(19)
N4 C5 1.3782(19)
C5 C6 1.376(2)
C5 H5 0.9500
C6 N7 1.3996(18)
C6 C9 1.466(2)
N7 C7A 1.315(2)
C8 H8A 0.9800
C8 H8B 0.9800
C8 H8C 0.9800
C9 C14 1.397(2)
C9 C10 1.404(2)
C10 C11 1.384(2)
C10 H10 0.9500
C11 C12 1.388(2)
C11 H11 0.9500
C12 C13 1.385(2)
C13 C14 1.383(2)
C13 H13 0.9500
C14 H14 0.9500

loop_
_geom_torsion_atom_site_label_1
_geom_torsion_atom_site_label_2
_geom_torsion_atom_site_label_3
_geom_torsion_atom_site_label_4
_geom_torsion
C7A S1 C2 C3 -0.51(13)
S1 C2 C3 N4 0.30(17)
S1 C2 C3 C8 -177.40(14)
C2 C3 N4 C7A 0.17(19)
C8 C3 N4 C7A 178.15(13)
C2 C3 N4 C5 -179.57(16)
C8 C3 N4 C5 -1.6(3)
C7A N4 C5 C6 -0.14(16)
C3 N4 C5 C6 179.61(16)
N4 C5 C6 N7 -0.20(17)
N4 C5 C6 C9 -179.99(14)
C5 C6 N7 C7A 0.46(16)
C9 C6 N7 C7A -179.73(13)
C6 N7 C7A N4 -0.56(17)
C6 N7 C7A S1 -178.95(14)
C5 N4 C7A N7 0.46(17)
C3 N4 C7A N7 -179.35(12)
C5 N4 C7A S1 179.27(10)
C3 N4 C7A S1 -0.54(16)
C2 S1 C7A N7 179.01(17)
C2 S1 C7A N4 0.57(12)
C5 C6 C9 C14 174.39(15)
N7 C6 C9 C14 -5.4(2)
C5 C6 C9 C10 -5.4(2)
N7 C6 C9 C10 174.78(14)
C14 C9 C10 C11 -0.6(2)
C6 C9 C10 C11 179.28(14)
C9 C10 C11 C12 -0.7(2)
C10 C11 C12 C13 1.2(2)
C10 C11 C12 Cl1 179.89(12)
C11 C12 C13 C14 -0.6(2)
Cl1 C12 C13 C14 -179.23(12)
C12 C13 C14 C9 -0.7(2)
C10 C9 C14 C13 1.2(2)
C6 C9 C14 C13 -178.60(14)
